data_9005655
loop_
_publ_author_name
'Bosi, F.'
'Lucchesi, S.'

_publ_section_title
;
 Crystal chemistry of the schorl-dravite series
 Note: Tourmaline TM84a
;
_journal_name_full 'European Journal of Mineralogy'
_journal_page_first 335
_journal_page_last 344
_journal_paper_doi 10.1127/0935-1221/2004/0016-0335
_journal_volume 16
_journal_year 2004
_chemical_compound_source 'Cooma, New South Wales, Australia'
_chemical_formula_sum
;Al6.981 B3 Ca0.01 F0.038 Fe1.365 H0.395 K0.006 Mg0.612 Mn0.054 Na0.451
 O30.963 Si5.952 Ti0.027 V0.003 Zn0.012
;
_chemical_name_mineral Oxy-schorl
_space_group_IT_number 160
_symmetry_space_group_name_Hall 'R 3 -2"'
_symmetry_space_group_name_H-M 'R 3 m :H'
_cell_angle_alpha 90
_cell_angle_beta 90
_cell_angle_gamma 120
_cell_formula_units_Z 3
_cell_length_a 15.9391
_cell_length_b 15.9391
_cell_length_c 7.1515
_cell_volume 1573.459
_database_code_amcsd 0007046
_exptl_crystal_density_diffrn 3.140
_cod_original_sg_symbol_H-M 'R 3 m'
_cod_original_formula_sum
;Na.451 Ca.01 K.006 Al6.981 Fe1.365 Mg.612 Mn.054 Ti.027 Zn.012 V.003 Si5.952
 B3 O30.963 F.038 H.395
;
_cod_database_code 9005655

loop_
_space_group_symop_operation_xyz
x,y,z
2/3+x,1/3+y,1/3+z
1/3+x,2/3+y,2/3+z
x,x-y,z
2/3+x,1/3+x-y,1/3+z
1/3+x,2/3+x-y,2/3+z
-y,-x,z
2/3-y,1/3-x,1/3+z
1/3-y,2/3-x,2/3+z
-x+y,y,z
2/3-x+y,1/3+y,1/3+z
1/3-x+y,2/3+y,2/3+z
-y,x-y,z
2/3-y,1/3+x-y,1/3+z
1/3-y,2/3+x-y,2/3+z
-x+y,-x,z
2/3-x+y,1/3-x,1/3+z
1/3-x+y,2/3-x,2/3+z

loop_
_atom_site_label
_atom_site_fract_x
_atom_site_fract_y
_atom_site_fract_z
_atom_site_occupancy
_atom_site_type_symbol
_atom_site_attached_hydrogens
NaX 0.00000 0.00000 0.22517 0.45100 Na 0
CaX 0.00000 0.00000 0.22517 0.01000 Ca 0
KX 0.00000 0.00000 0.22517 0.00600 K 0
AlY 0.12367 0.06183 0.62959 0.51500 Al 0
Fe2+Y 0.12367 0.06183 0.62959 0.39400 Fe 0
MgY 0.12367 0.06183 0.62959 0.05800 Mg 0
Mn2+Y 0.12367 0.06183 0.62959 0.01800 Mn 0
Ti4+Y 0.12367 0.06183 0.62959 0.00900 Ti 0
ZnY 0.12367 0.06183 0.62959 0.00400 Zn 0
Fe3+Y 0.12367 0.06183 0.62959 0.00100 Fe 0
V3+Y 0.12367 0.06183 0.62959 0.00100 V 0
AlZ 0.29792 0.26129 0.60957 0.89800 Al 0
MgZ 0.29792 0.26129 0.60957 0.07300 Mg 0
Fe3+Z 0.29792 0.26129 0.60957 0.02400 Fe 0
Fe2+Z 0.29792 0.26129 0.60957 0.00600 Fe 0
SiT 0.19175 0.18972 0.00000 0.99200 Si 0
AlT 0.19175 0.18972 0.00000 0.00800 Al 0
B 0.11004 0.22008 0.45435 1.00000 B 0
O1W 0.00000 0.00000 0.77468 0.56800 O 0
O-H1W 0.00000 0.00000 0.77468 0.39500 O 1
F1W 0.00000 0.00000 0.77468 0.03800 F 0
O2 0.06154 0.12308 0.48978 1.00000 O 0
O3V 0.26455 0.13228 0.50891 1.00000 O 0
O4 0.09383 0.18766 0.06929 1.00000 O 0
O5 0.18736 0.09368 0.09217 1.00000 O 0
O6 0.19651 0.18590 0.77540 1.00000 O 0
O7 0.28545 0.28571 0.07782 1.00000 O 0
O8 0.20969 0.27054 0.43935 1.00000 O 0

loop_
_cod_changelog_entry_id
_cod_changelog_entry_author
_cod_changelog_entry_date
_cod_changelog_entry_text
1
;cod-tools version 3.8.0
Id: cif_guess_AMCSD_atom_types 9581 2023-05-17 12:35:41Z saulius
;
2023-05-23T09:18:02+03:00
;Derived atom types and hydrogen counts
from atom names that follow the AMCSD naming convention
(Wat == water, O-H == hydroxyl).
;

loop_
_cod_related_entry_id
_cod_related_entry_database
_cod_related_entry_code
1 AMCSD 0007046
